data_9016773
loop_
_publ_author_name
'Meneghinello, E.'
'Alberti, A.'
'Cruciani, G.'

_publ_section_title
;
 Order-disorder process in the tetrahedral sites af albite
 Sample: 1060-6d
;
_journal_name_full 'American Mineralogist'
_journal_page_first 1144
_journal_page_last 1151
_journal_volume 84
_journal_year 1999
_chemical_compound_source 'Stintino, Sardinia, Italy'
_chemical_formula_sum 'Al Ca0.01 K0.004 Na0.996 O8 Si3'
_chemical_name_mineral Albite
_space_group_IT_number 2
_space_group_name_Hall '-C 1'
_space_group_name_H-M_alt 'C -1'
_symmetry_space_group_name_H-M 'C -1'
_cell_angle_alpha 93.79
_cell_angle_beta 116.53
_cell_angle_gamma 88.09
_cell_formula_units_Z 4
_cell_length_a 8.170
_cell_length_b 12.811
_cell_length_c 7.141
_cell_volume 667.248
_database_code_amcsd 0002266
_exptl_crystal_density_diffrn 2.615
_cod_data_source_file inputs/fixed/downloads/02/02290.cif
_cod_data_source_block 02290
_cod_original_formula_sum 'Na.996 Ca.01 K.004 (Al Si3) O8'
_cod_database_code 9016773

loop_
_space_group_symop_operation_xyz
x,y,z
1/2+x,1/2+y,z
-x,-y,-z
1/2-x,1/2-y,-z

loop_
_atom_site_aniso_label
_atom_site_aniso_U_11
_atom_site_aniso_U_22
_atom_site_aniso_U_33
_atom_site_aniso_U_12
_atom_site_aniso_U_13
_atom_site_aniso_U_23
Na 0.01470 0.06680 0.04190 -0.00610 0.00990 -0.03310
Ca 0.01470 0.06680 0.04190 -0.00610 0.00990 -0.03310
K 0.01470 0.06680 0.04190 -0.00610 0.00990 -0.03310
Al1o 0.01210 0.00970 0.00940 -0.00290 0.00580 0.00040
Si1o 0.01210 0.00970 0.00940 -0.00290 0.00580 0.00040
Si1m 0.01080 0.00970 0.00850 0.00130 0.00520 0.00110
Al1m 0.01080 0.00970 0.00850 0.00130 0.00520 0.00110
Si2o 0.01100 0.00750 0.01110 -0.00090 0.00500 0.00060
Al2o 0.01100 0.00750 0.01110 -0.00090 0.00500 0.00060
Si2m 0.01030 0.00800 0.01110 -0.00030 0.00490 0.00110
Al2m 0.01030 0.00800 0.01110 -0.00030 0.00490 0.00110
OA1 0.02530 0.01560 0.01340 -0.00160 0.01160 0.00210
OA2 0.01220 0.00910 0.01690 -0.00080 0.00540 0.00120
OBo 0.01770 0.01910 0.02300 -0.00330 0.01320 0.00090
OBm 0.01920 0.01890 0.03050 0.00320 0.01700 -0.00010
OCo 0.01460 0.01470 0.01940 -0.00310 0.00810 -0.00210
OCm 0.01490 0.01030 0.01940 0.00240 0.00620 0.00190
ODo 0.01730 0.01460 0.01370 -0.00220 0.00410 0.00200
ODm 0.01650 0.01710 0.01180 -0.00200 0.00180 -0.00030

loop_
_atom_site_label
_atom_site_fract_x
_atom_site_fract_y
_atom_site_fract_z
_atom_site_occupancy
_atom_site_type_symbol
_atom_site_attached_hydrogens
Na 0.27060 0.99120 0.14560 0.99600 Na 0
Ca 0.27060 0.99120 0.14560 0.01000 Ca 0
K 0.27060 0.99120 0.14560 0.00400 K 0
Al1o 0.00910 0.16920 0.21020 0.84000 Al 0
Si1o 0.00910 0.16920 0.21020 0.16000 Si 0
Si1m 0.00420 0.81940 0.23560 0.93000 Si 0
Al1m 0.00420 0.81940 0.23560 0.07000 Al 0
Si2o 0.69300 0.11090 0.31790 0.95000 Si 0
Al2o 0.69300 0.11090 0.31790 0.05000 Al 0
Si2m 0.68420 0.88150 0.35880 0.96000 Si 0
Al2m 0.68420 0.88150 0.35880 0.04000 Al 0
OA1 0.00460 0.13350 0.97110 1.00000 O 0
OA2 0.59440 0.99640 0.28130 1.00000 O 0
OBo 0.81440 0.11260 0.19360 1.00000 O 0
OBm 0.82110 0.85150 0.25530 1.00000 O 0
OCo 0.01540 0.30130 0.26970 1.00000 O 0
OCm 0.02440 0.69260 0.23080 1.00000 O 0
ODo 0.20360 0.11110 0.39000 1.00000 O 0
ODm 0.18300 0.86830 0.43300 1.00000 O 0

loop_
_cod_changelog_entry_id
_cod_changelog_entry_author
_cod_changelog_entry_date
_cod_changelog_entry_text
1
;cod-tools version 3.8.0
Id: cif_guess_AMCSD_atom_types 9581 2023-05-17 12:35:41Z saulius
;
2023-05-23T09:22:12+03:00
;Derived atom types and hydrogen counts
from atom names that follow the AMCSD naming convention
(Wat == water, O-H == hydroxyl).
;

loop_
_cod_related_entry_id
_cod_related_entry_database
_cod_related_entry_code
1 AMCSD 0002266
